data_7012051
loop_
_publ_author_name
'Dinda, Rupam'
'Sengupta, Parbati'
'Ghosh, Saktiprosad'
'Mayer-Figge, Heike'
'Sheldrick, William S.'

_publ_section_title
;
 A family of mononuclear molybdenum-(vi), and -(iv) oxo complexes with
 a tridentate (ONO) ligand
;
_journal_issue 23
_journal_name_full 'Journal of the Chemical Society, Dalton Transactions'
_journal_page_first 4434
_journal_paper_doi 10.1039/b207129k
_journal_year 2002
_chemical_formula_sum 'C14 H13 N3 O2'
_chemical_formula_weight 255.27
_chemical_name_systematic
; 
? 
;
_space_group_IT_number 13
_symmetry_cell_setting monoclinic
_symmetry_space_group_name_Hall '-P 2yc'
_symmetry_space_group_name_H-M 'P 1 2/c 1'
_atom_sites_solution_hydrogens geom
_atom_sites_solution_primary direct
_atom_sites_solution_secondary difmap
_audit_creation_method SHELXL-97
_cell_angle_alpha 90.00
_cell_angle_beta 97.63(3)
_cell_angle_gamma 90.00
_cell_formula_units_Z 4
_cell_length_a 13.181(3)
_cell_length_b 6.5000(13)
_cell_length_c 14.432(3)
_cell_measurement_reflns_used 15
_cell_measurement_temperature 293(2)
_cell_measurement_theta_max 15.0
_cell_measurement_theta_min 7.5
_cell_volume 1225.5(5)
_computing_cell_refinement 'Siemens P4'
_computing_data_collection 'Siemens P4'
_computing_data_reduction XDISK
_computing_molecular_graphics 'Siemens SHELXTL-PLUS (VMS)'
_computing_publication_material SHELXL-97
_computing_structure_refinement 'SHELXL-97 (Sheldrick, 1997)'
_computing_structure_solution 'SHELXS-97 (Sheldrick, 1990)'
_diffrn_ambient_temperature 293(2)
_diffrn_measured_fraction_theta_full 0.833
_diffrn_measured_fraction_theta_max 0.833
_diffrn_measurement_device 'Siemens P4 4-circle-diffractometer'
_diffrn_measurement_method 'Profile fitted'
_diffrn_radiation_monochromator graphite
_diffrn_radiation_source 'fine-focus sealed tube'
_diffrn_radiation_type MoK\a
_diffrn_radiation_wavelength 0.71073
_diffrn_reflns_av_R_equivalents 0.0000
_diffrn_reflns_av_sigmaI/netI 0.0967
_diffrn_reflns_limit_h_max -2
_diffrn_reflns_limit_h_min -14
_diffrn_reflns_limit_k_max 0
_diffrn_reflns_limit_k_min -6
_diffrn_reflns_limit_l_max 15
_diffrn_reflns_limit_l_min -14
_diffrn_reflns_number 1330
_diffrn_reflns_theta_full 22.48
_diffrn_reflns_theta_max 22.48
_diffrn_reflns_theta_min 4.42
_diffrn_standards_decay_% 20
_diffrn_standards_interval_count 100
_diffrn_standards_number 3
_exptl_absorpt_coefficient_mu 0.096
_exptl_absorpt_correction_T_max 0.94383
_exptl_absorpt_correction_T_min 0.86953
_exptl_absorpt_correction_type Semi-empirical
_exptl_crystal_colour prism
_exptl_crystal_density_diffrn 1.384
_exptl_crystal_density_method 'not measured'
_exptl_crystal_description colourless
_exptl_crystal_F_000 536
_exptl_crystal_size_max 0.63
_exptl_crystal_size_mid 0.26
_exptl_crystal_size_min 0.10
_refine_diff_density_max 0.160
_refine_diff_density_min -0.156
_refine_diff_density_rms 0.035
_refine_ls_extinction_method none
_refine_ls_goodness_of_fit_ref 1.059
_refine_ls_hydrogen_treatment mixed
_refine_ls_matrix_type full
_refine_ls_number_parameters 209
_refine_ls_number_reflns 1330
_refine_ls_number_restraints 10
_refine_ls_restrained_S_all 1.054
_refine_ls_R_factor_all 0.1335
_refine_ls_R_factor_gt 0.0617
_refine_ls_shift/su_max 0.008
_refine_ls_shift/su_mean 0.001
_refine_ls_structure_factor_coef Fsqd
_refine_ls_weighting_details 'calc w=1/[\s^2^(Fo^2^)+(0.0566P)^2^+0.0000P] where P=(Fo^2^+2Fc^2^)/3'
_refine_ls_weighting_scheme calc
_refine_ls_wR_factor_gt 0.1136
_refine_ls_wR_factor_ref 0.1396
_reflns_number_gt 739
_reflns_number_total 1330
_reflns_threshold_expression >2sigma(I)
_cod_data_source_file b207129k.txt
_cod_data_source_block rd5
_cod_depositor_comments
;
The following automatic conversions were performed:
'_symmetry_cell_setting' value 'Monoclinic' changed to 'monoclinic'
according to '/home/saulius/struct/CIF-dictionaries/cif_core.dic'
dictionary named 'cif_core.dic' version 2.4.1 from 2010-06-29.

Automatic conversion script
Id: cif_fix_enum 1527 2010-12-29 10:47:43Z saulius 
;
_cod_original_cell_volume 1225.5(4)
_cod_original_sg_symbol_H-M P2/c
_cod_database_code 7012051

loop_
_symmetry_equiv_pos_as_xyz
'x, y, z'
'-x, y, -z+1/2'
'-x, -y, -z'
'x, -y, z-1/2'

loop_
_atom_site_label
_atom_site_type_symbol
_atom_site_fract_x
_atom_site_fract_y
_atom_site_fract_z
_atom_site_U_iso_or_equiv
_atom_site_adp_type
_atom_site_occupancy
_atom_site_symmetry_multiplicity
_atom_site_calc_flag
_atom_site_refinement_flags
_atom_site_disorder_assembly
_atom_site_disorder_group
N1 N 0.0749(3) 0.0089(7) 0.1183(3) 0.0408(12) Uani 1 1 d D . .
H1 H 0.121(3) 0.111(6) 0.120(5) 0.09(2) Uiso 1 1 d D . .
N2 N -0.0265(3) 0.0405(7) 0.1266(3) 0.0388(11) Uani 1 1 d . . .
C2 C 0.1025(3) -0.1912(9) 0.1000(4) 0.0391(14) Uani 1 1 d . . .
O2 O 0.0361(2) -0.3234(6) 0.0865(3) 0.0543(11) Uani 1 1 d . . .
C21 C 0.2123(3) -0.2310(9) 0.0977(4) 0.0360(14) Uani 1 1 d . . .
C22 C 0.2459(3) -0.4210(9) 0.0671(3) 0.0371(13) Uani 1 1 d . . .
N22 N 0.1803(3) -0.5818(7) 0.0408(3) 0.0503(12) Uani 1 1 d . . .
H221 H 0.2042 -0.6972 0.0241 0.071(13) Uiso 1 1 calc R . .
H222 H 0.1156 -0.5668 0.0411 0.071(13) Uiso 1 1 calc R . .
C23 C 0.3502(4) -0.4507(9) 0.0658(4) 0.0476(15) Uani 1 1 d D . .
H23 H 0.377(3) -0.575(4) 0.047(3) 0.057 Uiso 1 1 d D . .
C24 C 0.4209(3) -0.3023(10) 0.0935(4) 0.0610(18) Uani 1 1 d D . .
H24 H 0.4903(14) -0.333(9) 0.095(4) 0.073 Uiso 1 1 d D . .
C25 C 0.3881(3) -0.1126(11) 0.1263(5) 0.0594(18) Uani 1 1 d D . .
H25 H 0.442(3) -0.020(6) 0.142(4) 0.071 Uiso 1 1 d D . .
C26 C 0.2861(3) -0.0790(10) 0.1286(4) 0.0467(15) Uani 1 1 d D . .
H26 H 0.261(3) 0.044(4) 0.150(4) 0.056 Uiso 1 1 d D . .
C3 C -0.0568(3) 0.2208(9) 0.1448(4) 0.0372(13) Uani 1 1 d D . .
H3 H -0.012(2) 0.342(4) 0.153(3) 0.031(12) Uiso 1 1 d D . .
C31 C -0.1635(3) 0.2485(8) 0.1563(4) 0.0367(14) Uani 1 1 d . . .
C32 C -0.1986(4) 0.4374(9) 0.1861(4) 0.0447(14) Uani 1 1 d D . .
H32 H -0.152(3) 0.543(5) 0.200(4) 0.062(17) Uiso 1 1 d D . .
C33 C -0.2999(4) 0.4673(10) 0.1955(4) 0.0547(16) Uani 1 1 d D . .
H33 H -0.326(3) 0.589(4) 0.217(3) 0.051(14) Uiso 1 1 d D . .
C34 C -0.3691(4) 0.3100(11) 0.1743(4) 0.0617(18) Uani 1 1 d D . .
H34 H -0.4387(14) 0.331(9) 0.178(4) 0.074 Uiso 1 1 d D . .
C35 C -0.3375(4) 0.1231(11) 0.1453(5) 0.0549(17) Uani 1 1 d D . .
H35 H -0.383(3) 0.015(5) 0.128(4) 0.062(17) Uiso 1 1 d D . .
C36 C -0.2356(3) 0.0897(9) 0.1375(4) 0.0384(13) Uani 1 1 d . . .
O5 O -0.2077(2) -0.0991(6) 0.1090(3) 0.0615(12) Uani 1 1 d . . .
H5 H -0.1573 -0.0878 0.0816 0.074 Uiso 1 1 calc R . .

loop_
_atom_site_aniso_label
_atom_site_aniso_U_11
_atom_site_aniso_U_22
_atom_site_aniso_U_33
_atom_site_aniso_U_23
_atom_site_aniso_U_13
_atom_site_aniso_U_12
N1 0.039(3) 0.029(3) 0.054(3) -0.003(2) 0.005(2) 0.000(2)
N2 0.040(2) 0.029(3) 0.046(3) 0.004(2) 0.0048(17) 0.0076(19)
C2 0.042(3) 0.041(4) 0.034(4) -0.005(3) 0.003(2) 0.001(3)
O2 0.041(2) 0.035(2) 0.086(3) -0.010(2) 0.0057(16) -0.0070(17)
C21 0.035(3) 0.037(4) 0.036(4) 0.005(3) 0.002(2) 0.001(2)
C22 0.042(3) 0.037(3) 0.033(3) 0.003(3) 0.004(2) 0.000(2)
N22 0.057(3) 0.035(3) 0.059(3) -0.006(2) 0.008(2) 0.003(2)
C23 0.046(3) 0.048(4) 0.049(4) 0.002(3) 0.006(2) 0.009(3)
C24 0.034(3) 0.066(5) 0.084(5) 0.000(4) 0.009(3) 0.008(3)
C25 0.036(3) 0.062(5) 0.078(5) 0.001(4) 0.000(3) -0.012(3)
C26 0.043(3) 0.041(4) 0.055(4) -0.004(3) 0.002(2) 0.001(3)
C3 0.041(3) 0.029(4) 0.040(4) 0.001(3) 0.000(2) -0.002(2)
C31 0.043(3) 0.030(4) 0.036(4) -0.004(3) -0.001(2) 0.004(2)
C32 0.060(4) 0.032(4) 0.042(4) -0.009(3) 0.003(3) 0.002(3)
C33 0.065(4) 0.045(5) 0.054(4) -0.004(3) 0.010(3) 0.025(3)
C34 0.054(3) 0.071(5) 0.063(4) 0.012(4) 0.017(3) 0.016(4)
C35 0.044(3) 0.049(5) 0.072(5) 0.004(4) 0.010(3) 0.004(3)
C36 0.051(3) 0.031(3) 0.033(3) -0.002(3) 0.006(2) 0.005(2)
O5 0.059(2) 0.035(2) 0.093(3) -0.016(2) 0.0205(19) -0.0045(17)

loop_
_atom_type_symbol
_atom_type_description
_atom_type_scat_dispersion_real
_atom_type_scat_dispersion_imag
_atom_type_scat_source
C C 0.0033 0.0016 'International Tables Vol C Tables 4.2.6.8 and 6.1.1.4'
H H 0.0000 0.0000 'International Tables Vol C Tables 4.2.6.8 and 6.1.1.4'
N N 0.0061 0.0033 'International Tables Vol C Tables 4.2.6.8 and 6.1.1.4'
O O 0.0106 0.0060 'International Tables Vol C Tables 4.2.6.8 and 6.1.1.4'

loop_
_geom_angle_atom_site_label_1
_geom_angle_atom_site_label_2
_geom_angle_atom_site_label_3
_geom_angle
_geom_angle_site_symmetry_1
_geom_angle_site_symmetry_3
_geom_angle_publ_flag
N2 N1 C2 116.1(4) . . ?
N2 N1 H1 123(4) . . ?
C2 N1 H1 120(4) . . ?
C3 N2 N1 119.3(4) . . ?
O2 C2 N1 119.3(4) . . ?
O2 C2 C21 123.8(5) . . ?
N1 C2 C21 116.9(4) . . ?
C22 C21 C26 118.8(4) . . ?
C22 C21 C2 120.8(4) . . ?
C26 C21 C2 120.4(5) . . ?
N22 C22 C23 118.4(5) . . ?
N22 C22 C21 122.9(4) . . ?
C23 C22 C21 118.7(5) . . ?
C22 N22 H221 120.0 . . ?
C22 N22 H222 120.0 . . ?
H221 N22 H222 120.0 . . ?
C24 C23 C22 122.4(5) . . ?
C24 C23 H23 115(3) . . ?
C22 C23 H23 122(3) . . ?
C23 C24 C25 119.3(5) . . ?
C23 C24 H24 119(4) . . ?
C25 C24 H24 122(4) . . ?
C26 C25 C24 119.6(5) . . ?
C26 C25 H25 127(3) . . ?
C24 C25 H25 113(3) . . ?
C25 C26 C21 121.2(5) . . ?
C25 C26 H26 123(3) . . ?
C21 C26 H26 116(3) . . ?
N2 C3 C31 118.2(4) . . ?
N2 C3 H3 124(2) . . ?
C31 C3 H3 118(2) . . ?
C32 C31 C36 117.5(4) . . ?
C32 C31 C3 120.7(4) . . ?
C36 C31 C3 121.9(4) . . ?
C33 C32 C31 121.3(5) . . ?
C33 C32 H32 120(3) . . ?
C31 C32 H32 119(3) . . ?
C32 C33 C34 119.8(5) . . ?
C32 C33 H33 124(3) . . ?
C34 C33 H33 116(3) . . ?
C35 C34 C33 120.5(5) . . ?
C35 C34 H34 119(4) . . ?
C33 C34 H34 120(4) . . ?
C34 C35 C36 120.3(6) . . ?
C34 C35 H35 123(3) . . ?
C36 C35 H35 117(3) . . ?
O5 C36 C35 118.2(5) . . ?
O5 C36 C31 121.2(4) . . ?
C35 C36 C31 120.6(5) . . ?
C36 O5 H5 109.5 . . ?

loop_
_geom_bond_atom_site_label_1
_geom_bond_atom_site_label_2
_geom_bond_distance
_geom_bond_site_symmetry_2
_geom_bond_publ_flag
N1 N2 1.374(5) . ?
N1 C2 1.385(7) . ?
N1 H1 0.896(11) . ?
N2 C3 1.276(7) . ?
C2 O2 1.223(6) . ?
C2 C21 1.476(6) . ?
C21 C22 1.403(7) . ?
C21 C26 1.416(8) . ?
C22 N22 1.377(6) . ?
C22 C23 1.391(6) . ?
N22 H221 0.8600 . ?
N22 H222 0.8600 . ?
C23 C24 1.364(8) . ?
C23 H23 0.934(11) . ?
C24 C25 1.409(9) . ?
C24 H24 0.934(11) . ?
C25 C26 1.366(6) . ?
C25 H25 0.934(11) . ?
C26 H26 0.935(11) . ?
C3 C31 1.449(6) . ?
C3 H3 0.981(11) . ?
C31 C32 1.400(7) . ?
C31 C36 1.405(7) . ?
C32 C33 1.374(7) . ?
C32 H32 0.927(11) . ?
C33 C34 1.377(8) . ?
C33 H33 0.931(11) . ?
C34 C35 1.368(9) . ?
C34 H34 0.935(11) . ?
C35 C36 1.381(6) . ?
C35 H35 0.933(11) . ?
C36 O5 1.360(6) . ?
O5 H5 0.8200 . ?

loop_
_geom_torsion_atom_site_label_1
_geom_torsion_atom_site_label_2
_geom_torsion_atom_site_label_3
_geom_torsion_atom_site_label_4
_geom_torsion
_geom_torsion_site_symmetry_1
_geom_torsion_site_symmetry_2
_geom_torsion_site_symmetry_3
_geom_torsion_site_symmetry_4
_geom_torsion_publ_flag
C2 N1 N2 C3 179.0(6) . . . . ?
N2 N1 C2 O2 4.7(7) . . . . ?
N2 N1 C2 C21 -175.6(4) . . . . ?
O2 C2 C21 C22 8.7(7) . . . . ?
N1 C2 C21 C22 -171.0(5) . . . . ?
O2 C2 C21 C26 -169.8(6) . . . . ?
N1 C2 C21 C26 10.5(7) . . . . ?
C26 C21 C22 N22 176.3(5) . . . . ?
C2 C21 C22 N22 -2.2(7) . . . . ?
C26 C21 C22 C23 -1.8(7) . . . . ?
C2 C21 C22 C23 179.7(4) . . . . ?
N22 C22 C23 C24 -177.9(6) . . . . ?
C21 C22 C23 C24 0.3(7) . . . . ?
C22 C23 C24 C25 1.1(9) . . . . ?
C23 C24 C25 C26 -0.9(9) . . . . ?
C24 C25 C26 C21 -0.6(8) . . . . ?
C22 C21 C26 C25 2.0(8) . . . . ?
C2 C21 C26 C25 -179.5(5) . . . . ?
N1 N2 C3 C31 -178.0(4) . . . . ?
N2 C3 C31 C32 173.1(6) . . . . ?
N2 C3 C31 C36 -7.6(7) . . . . ?
C36 C31 C32 C33 -0.8(7) . . . . ?
C3 C31 C32 C33 178.6(5) . . . . ?
C31 C32 C33 C34 -0.7(8) . . . . ?
C32 C33 C34 C35 0.9(9) . . . . ?
C33 C34 C35 C36 0.4(9) . . . . ?
C34 C35 C36 O5 179.5(6) . . . . ?
C34 C35 C36 C31 -1.9(8) . . . . ?
C32 C31 C36 O5 -179.4(5) . . . . ?
C3 C31 C36 O5 1.2(7) . . . . ?
C32 C31 C36 C35 2.1(7) . . . . ?
C3 C31 C36 C35 -177.3(4) . . . . ?

loop_
_cod_related_entry_id
_cod_related_entry_database
_cod_related_entry_code
1 ChemSpider 12666111
